data_7057702
loop_
_publ_author_name
'Conradie, J.'
'Conradie, M. M.'
'Tawfiq, K. M.'
'Coles, S. J.'
'Tizzard, G. J.'
'Wilson, C.'
'Potgieter, J. H.'

_publ_section_title
;
 Jahn--Teller distortion in 2-pyridyl-(1,2,3)-triazole-containing
 copper(ii) compounds
;
_journal_issue 19
_journal_name_full 'New Journal of Chemistry'
_journal_page_first 16335
_journal_paper_doi 10.1039/C8NJ03080D
_journal_volume 42
_journal_year 2018
_chemical_formula_moiety 'C28 H24 Cl2 Cu N8'
_chemical_formula_sum 'C28 H24 Cl2 Cu N8'
_chemical_formula_weight 606.99
_space_group_crystal_system monoclinic
_space_group_IT_number 14
_space_group_name_Hall '-P 2ybc'
_space_group_name_H-M_alt 'P 1 21/c 1'
_symmetry_space_group_name_Hall '-P 2ybc'
_symmetry_space_group_name_H-M 'P 1 21/c 1'
_atom_sites_solution_hydrogens geom
_audit_creation_date 2016-12-01
_audit_creation_method
;
Olex2 1.2-alpha
(compiled 2016.11.24 svn.r3356 for OlexSys, GUI svn.r5267)
;
_audit_update_record
;
2018-06-12 deposited with the CCDC.
2018-09-03 downloaded from the CCDC.
;
_cell_angle_alpha 90
_cell_angle_beta 108.759(4)
_cell_angle_gamma 90
_cell_formula_units_Z 2
_cell_length_a 11.3032(7)
_cell_length_b 12.7346(8)
_cell_length_c 9.8024(5)
_cell_measurement_reflns_used 20382
_cell_measurement_temperature 120(2)
_cell_measurement_theta_max 27.48
_cell_measurement_theta_min 2.91
_cell_volume 1336.02(14)
_computing_cell_refinement 'DENZO (Otwinowski & Minor, 1997) & COLLECT (Hooft, R.W.W., 1998)'
_computing_data_collection 'COLLECT (Hooft, R.W.W., 1998)'
_computing_data_reduction 'DENZO (Otwinowski & Minor, 1997) & COLLECT (Hooft, R.W.W., 1998)'
_computing_molecular_graphics 'Olex2 (Dolomanov et al., 2009)'
_computing_publication_material 'Olex2 (Dolomanov et al., 2009)'
_computing_structure_refinement 'ShelXL (Sheldrick, 2015)'
_computing_structure_solution 'SUPERFLIP (Palatinus & Chapuis, 2007)'
_diffrn_ambient_temperature 120.15
_diffrn_measured_fraction_theta_full 0.995
_diffrn_measured_fraction_theta_max 0.993
_diffrn_measurement_device_type 'Bruker-Nonius APEX II CCD camera on \k-goniostat'
_diffrn_measurement_method '\f & \w scans to fill the asymmetric unit'
_diffrn_radiation_monochromator '10cm confocal mirrors'
_diffrn_radiation_source 'Bruker Nonius FR591 Rotating Anode'
_diffrn_radiation_wavelength 0.71073
_diffrn_reflns_av_R_equivalents 0.0586
_diffrn_reflns_av_unetI/netI 0.0608
_diffrn_reflns_Laue_measured_fraction_full 0.995
_diffrn_reflns_Laue_measured_fraction_max 0.993
_diffrn_reflns_limit_h_max 14
_diffrn_reflns_limit_h_min -14
_diffrn_reflns_limit_k_max 16
_diffrn_reflns_limit_k_min -16
_diffrn_reflns_limit_l_max 11
_diffrn_reflns_limit_l_min -12
_diffrn_reflns_number 12104
_diffrn_reflns_point_group_measured_fraction_full 0.995
_diffrn_reflns_point_group_measured_fraction_max 0.993
_diffrn_reflns_theta_full 25.242
_diffrn_reflns_theta_max 27.480
_diffrn_reflns_theta_min 3.199
_diffrn_standards_number 0
_exptl_absorpt_coefficient_mu 1.052
_exptl_absorpt_correction_T_max 0.9793
_exptl_absorpt_correction_T_min 0.8497
_exptl_absorpt_correction_type multi-scan
_exptl_absorpt_process_details 'SADABS 2007/2 (Sheldrick, G.M., 2007)'
_exptl_crystal_colour Colourless
_exptl_crystal_density_diffrn 1.509
_exptl_crystal_density_meas x
_exptl_crystal_description Plate
_exptl_crystal_F_000 622
_exptl_crystal_size_max 0.16
_exptl_crystal_size_mid 0.13
_exptl_crystal_size_min 0.02
_refine_diff_density_max 0.392
_refine_diff_density_min -0.444
_refine_diff_density_rms 0.105
_refine_ls_extinction_method none
_refine_ls_goodness_of_fit_ref 1.137
_refine_ls_hydrogen_treatment constr
_refine_ls_matrix_type full
_refine_ls_number_parameters 179
_refine_ls_number_reflns 3036
_refine_ls_number_restraints 0
_refine_ls_restrained_S_all 1.137
_refine_ls_R_factor_all 0.0959
_refine_ls_R_factor_gt 0.0637
_refine_ls_shift/su_max 0.000
_refine_ls_shift/su_mean 0.000
_refine_ls_structure_factor_coef Fsqd
_refine_ls_weighting_details 'w=1/[\s^2^(Fo^2^)+4.9790P] where P=(Fo^2^+2Fc^2^)/3'
_refine_ls_weighting_scheme calc
_refine_ls_wR_factor_gt 0.1135
_refine_ls_wR_factor_ref 0.1292
_reflns_Friedel_coverage 0.000
_reflns_number_gt 2244
_reflns_number_total 3036
_reflns_threshold_expression 'I > 2\s(I)'
_cod_data_source_file c8nj03080d2.cif
_cod_data_source_block CuL2
_cod_depositor_comments 'Adding full bibliography for 7057702--7057706.cif.'
_cod_database_code 7057702
_shelx_space_group_comment
;
The symmetry employed for this shelxl refinement is uniquely defined
by the following loop, which should always be used as a source of
symmetry information in preference to the above space-group names.
They are only intended as comments.
;
_shelx_estimated_absorpt_t_max 0.979
_shelx_estimated_absorpt_t_min 0.850
_exptl_absorpt_special_details
;
SADABS was used to perform the Absorption correction
Parameter refinement on 9921 reflections reduced R(int) from 0.0994 to 0.0540
Ratio of minimum to maximum apparent transmission:  0.807695
The given Tmin and Tmax were generated using the SHELX SIZE command
;
_olex2_refinement_description
;
1. Fixed Uiso
 At 1.2 times of:
  All C(H) groups
 At 1.5 times of:
  All C(H,H,H) groups
2.a Aromatic/amide H refined with riding coordinates:
 C1(H1), C2(H2), C3(H3), C4(H4), C7(H7), C9(H9), C10(H10), C12(H12), C13(H13)
2.b Idealised Me refined as rotating group:
 C14(H14A,H14B,H14C)
;
_shelx_shelxl_version_number 2014/7
_olex2_submission_special_instructions 'No special instructions were received'

loop_
_space_group_symop_operation_xyz
'x, y, z'
'-x, y+1/2, -z+1/2'
'-x, -y, -z'
'x, -y-1/2, z-1/2'

loop_
_atom_site_label
_atom_site_type_symbol
_atom_site_fract_x
_atom_site_fract_y
_atom_site_fract_z
_atom_site_U_iso_or_equiv
_atom_site_adp_type
_atom_site_occupancy
_atom_site_site_symmetry_order
_atom_site_calc_flag
_atom_site_refinement_flags_posn
_atom_site_refinement_flags_adp
_atom_site_refinement_flags_occupancy
C1 C 0.6182(4) 0.1890(3) 1.1513(4) 0.0195(8) Uani 1 1 d . . .
H1 H 0.6585 0.1403 1.2252 0.023 Uiso 1 1 calc R . .
C2 C 0.6456(4) 0.2943(3) 1.1739(4) 0.0222(9) Uani 1 1 d . . .
H2 H 0.7025 0.3180 1.2627 0.027 Uiso 1 1 calc R . .
C3 C 0.5892(4) 0.3650(3) 1.0653(4) 0.0241(9) Uani 1 1 d . . .
H3 H 0.6070 0.4379 1.0783 0.029 Uiso 1 1 calc R . .
C4 C 0.5065(4) 0.3280(3) 0.9379(4) 0.0217(9) Uani 1 1 d . . .
H4 H 0.4674 0.3751 0.8615 0.026 Uiso 1 1 calc R . .
C5 C 0.4813(4) 0.2212(3) 0.9226(4) 0.0186(8) Uani 1 1 d . . .
C6 C 0.3929(4) 0.1772(3) 0.7901(4) 0.0195(8) Uani 1 1 d . . .
C7 C 0.3216(4) 0.2289(3) 0.6695(4) 0.0213(9) Uani 1 1 d . . .
H7 H 0.3184 0.3022 0.6511 0.026 Uiso 1 1 calc R . .
C8 C 0.1654(4) 0.1639(3) 0.4422(4) 0.0238(9) Uani 1 1 d . . .
C9 C 0.1391(4) 0.2623(3) 0.3836(4) 0.0262(9) Uani 1 1 d . . .
H9 H 0.1805 0.3221 0.4351 0.031 Uiso 1 1 calc R . .
C10 C 0.0509(4) 0.2732(4) 0.2477(5) 0.0296(10) Uani 1 1 d . . .
H10 H 0.0339 0.3412 0.2060 0.036 Uiso 1 1 calc R . .
C11 C -0.0125(4) 0.1881(4) 0.1718(5) 0.0324(11) Uani 1 1 d . . .
C12 C 0.0160(7) 0.0914(5) 0.2340(6) 0.068(2) Uani 1 1 d . . .
H12 H -0.0267 0.0317 0.1833 0.081 Uiso 1 1 calc R . .
C13 C 0.1046(6) 0.0769(4) 0.3681(6) 0.064(2) Uani 1 1 d . . .
H13 H 0.1231 0.0086 0.4083 0.076 Uiso 1 1 calc R . .
C14 C -0.1092(5) 0.2017(4) 0.0248(5) 0.0417(13) Uani 1 1 d . . .
H14A H -0.0797 0.1679 -0.0481 0.063 Uiso 1 1 calc GR . .
H14B H -0.1227 0.2767 0.0030 0.063 Uiso 1 1 calc GR . .
H14C H -0.1880 0.1692 0.0244 0.063 Uiso 1 1 calc GR . .
N1 N 0.3690(3) 0.0728(3) 0.7727(4) 0.0233(8) Uani 1 1 d . . .
N2 N 0.2865(3) 0.0563(3) 0.6455(4) 0.0251(8) Uani 1 1 d . . .
N3 N 0.2568(3) 0.1519(3) 0.5824(3) 0.0213(7) Uani 1 1 d . . .
N4 N 0.5366(3) 0.1529(2) 1.0285(3) 0.0194(7) Uani 1 1 d . . .
Cu1 Cu 0.5000 0.0000 1.0000 0.01867(19) Uani 1 2 d S T P
Cl1 Cl 0.33534(10) 0.01368(7) 1.09487(10) 0.0244(2) Uani 1 1 d . . .

loop_
_atom_site_aniso_label
_atom_site_aniso_U_11
_atom_site_aniso_U_22
_atom_site_aniso_U_33
_atom_site_aniso_U_23
_atom_site_aniso_U_13
_atom_site_aniso_U_12
C1 0.022(2) 0.0176(19) 0.0182(19) -0.0014(16) 0.0058(17) 0.0025(16)
C2 0.026(2) 0.0188(19) 0.0193(19) -0.0044(16) 0.0038(17) -0.0005(17)
C3 0.028(2) 0.0175(19) 0.027(2) -0.0032(17) 0.0094(18) -0.0019(17)
C4 0.027(2) 0.0178(19) 0.0187(19) 0.0024(16) 0.0046(17) 0.0015(16)
C5 0.022(2) 0.0178(18) 0.0170(19) 0.0000(15) 0.0075(16) -0.0010(16)
C6 0.023(2) 0.0163(18) 0.0185(19) 0.0002(15) 0.0051(16) -0.0028(16)
C7 0.022(2) 0.0173(19) 0.023(2) 0.0004(16) 0.0041(17) -0.0042(16)
C8 0.021(2) 0.028(2) 0.0172(19) -0.0013(17) -0.0015(16) -0.0048(18)
C9 0.028(2) 0.029(2) 0.018(2) -0.0006(17) 0.0030(17) -0.0026(18)
C10 0.027(2) 0.035(2) 0.025(2) 0.0033(19) 0.0058(19) 0.0035(19)
C11 0.028(3) 0.045(3) 0.021(2) 0.001(2) 0.0029(19) -0.013(2)
C12 0.091(5) 0.043(3) 0.036(3) 0.002(3) -0.027(3) -0.025(3)
C13 0.090(5) 0.030(3) 0.043(3) 0.011(3) -0.018(3) -0.020(3)
C14 0.039(3) 0.058(3) 0.022(2) 0.004(2) 0.001(2) -0.014(2)
N1 0.030(2) 0.0175(16) 0.0194(17) 0.0008(14) 0.0031(15) -0.0032(14)
N2 0.033(2) 0.0171(17) 0.0209(18) 0.0014(14) 0.0031(15) -0.0026(15)
N3 0.0243(19) 0.0168(16) 0.0195(17) 0.0017(13) 0.0027(14) -0.0048(14)
N4 0.0239(19) 0.0160(16) 0.0190(17) -0.0005(13) 0.0078(14) -0.0002(13)
Cu1 0.0260(4) 0.0112(3) 0.0169(3) -0.0001(3) 0.0043(3) -0.0008(3)
Cl1 0.0305(6) 0.0172(5) 0.0277(5) -0.0006(4) 0.0123(4) -0.0003(4)

loop_
_atom_type_symbol
_atom_type_description
_atom_type_scat_dispersion_real
_atom_type_scat_dispersion_imag
_atom_type_scat_source
C C 0.0033 0.0016 'International Tables Vol C Tables 4.2.6.8 and 6.1.1.4'
H H 0.0000 0.0000 'International Tables Vol C Tables 4.2.6.8 and 6.1.1.4'
N N 0.0061 0.0033 'International Tables Vol C Tables 4.2.6.8 and 6.1.1.4'
Cu Cu 0.3201 1.2651 'International Tables Vol C Tables 4.2.6.8 and 6.1.1.4'
Cl Cl 0.1484 0.1585 'International Tables Vol C Tables 4.2.6.8 and 6.1.1.4'

loop_
_geom_angle_atom_site_label_1
_geom_angle_atom_site_label_2
_geom_angle_atom_site_label_3
_geom_angle
_geom_angle_site_symmetry_1
_geom_angle_site_symmetry_3
C2 C1 H1 119.0 . .
N4 C1 H1 119.0 . .
N4 C1 C2 122.1(4) . .
C1 C2 H2 120.5 . .
C1 C2 C3 119.1(4) . .
C3 C2 H2 120.5 . .
C2 C3 H3 120.5 . .
C4 C3 C2 119.0(4) . .
C4 C3 H3 120.5 . .
C3 C4 H4 120.4 . .
C3 C4 C5 119.2(4) . .
C5 C4 H4 120.4 . .
C4 C5 C6 121.7(3) . .
N4 C5 C4 121.4(4) . .
N4 C5 C6 116.8(3) . .
C7 C6 C5 128.7(4) . .
N1 C6 C5 122.4(3) . .
N1 C6 C7 108.9(3) . .
C6 C7 H7 127.9 . .
N3 C7 C6 104.3(3) . .
N3 C7 H7 127.9 . .
C9 C8 C13 120.6(4) . .
C9 C8 N3 119.3(4) . .
C13 C8 N3 120.1(4) . .
C8 C9 H9 120.5 . .
C8 C9 C10 119.0(4) . .
C10 C9 H9 120.5 . .
C9 C10 H10 119.1 . .
C11 C10 C9 121.8(4) . .
C11 C10 H10 119.1 . .
C10 C11 C14 121.0(4) . .
C12 C11 C10 117.5(4) . .
C12 C11 C14 121.5(4) . .
C11 C12 H12 118.7 . .
C11 C12 C13 122.5(5) . .
C13 C12 H12 118.7 . .
C8 C13 C12 118.6(5) . .
C8 C13 H13 120.7 . .
C12 C13 H13 120.7 . .
C11 C14 H14A 109.5 . .
C11 C14 H14B 109.5 . .
C11 C14 H14C 109.5 . .
H14A C14 H14B 109.5 . .
H14A C14 H14C 109.5 . .
H14B C14 H14C 109.5 . .
C6 N1 Cu1 102.8(2) . .
N2 N1 C6 109.2(3) . .
N2 N1 Cu1 148.0(3) . .
N1 N2 N3 106.5(3) . .
C7 N3 C8 127.2(3) . .
C7 N3 N2 111.0(3) . .
N2 N3 C8 121.8(3) . .
C1 N4 C5 119.2(3) . .
C1 N4 Cu1 120.8(3) . .
C5 N4 Cu1 120.0(3) . .
N1 Cu1 N1 180.0 . 3_657
N4 Cu1 N1 101.94(12) 3_657 .
N4 Cu1 N1 101.94(12) . 3_657
N4 Cu1 N1 78.06(12) . .
N4 Cu1 N1 78.06(12) 3_657 3_657
N4 Cu1 N4 180.00(4) 3_657 .
N4 Cu1 Cl1 91.56(10) . .
N4 Cu1 Cl1 88.44(10) . 3_657
N4 Cu1 Cl1 91.56(10) 3_657 3_657
N4 Cu1 Cl1 88.44(10) 3_657 .
Cl1 Cu1 N1 89.53(9) . 3_657
Cl1 Cu1 N1 89.53(9) 3_657 .
Cl1 Cu1 N1 90.47(9) 3_657 3_657
Cl1 Cu1 N1 90.47(9) . .
Cl1 Cu1 Cl1 180.0 . 3_657

loop_
_geom_bond_atom_site_label_1
_geom_bond_atom_site_label_2
_geom_bond_distance
_geom_bond_site_symmetry_2
C1 H1 0.9500 .
C1 C2 1.378(5) .
C1 N4 1.340(5) .
C2 H2 0.9500 .
C2 C3 1.383(6) .
C3 H3 0.9500 .
C3 C4 1.380(6) .
C4 H4 0.9500 .
C4 C5 1.388(5) .
C5 C6 1.471(5) .
C5 N4 1.344(5) .
C6 C7 1.367(6) .
C6 N1 1.356(5) .
C7 H7 0.9500 .
C7 N3 1.351(5) .
C8 C9 1.371(6) .
C8 C13 1.380(7) .
C8 N3 1.438(5) .
C9 H9 0.9500 .
C9 C10 1.391(6) .
C10 H10 0.9500 .
C10 C11 1.378(6) .
C11 C12 1.367(7) .
C11 C14 1.512(6) .
C12 H12 0.9500 .
C12 C13 1.385(7) .
C13 H13 0.9500 .
C14 H14A 0.9800 .
C14 H14B 0.9800 .
C14 H14C 0.9800 .
N1 N2 1.312(5) .
N1 Cu1 2.428(3) .
N2 N3 1.358(5) .
N4 Cu1 1.992(3) .
Cu1 N1 2.428(3) 3_657
Cu1 N4 1.992(3) 3_657
Cu1 Cl1 2.3394(10) 3_657
Cu1 Cl1 2.3394(10) .

loop_
_geom_torsion_atom_site_label_1
_geom_torsion_atom_site_label_2
_geom_torsion_atom_site_label_3
_geom_torsion_atom_site_label_4
_geom_torsion
C1 C2 C3 C4 0.3(6)
C2 C1 N4 C5 1.3(6)
C2 C1 N4 Cu1 179.8(3)
C2 C3 C4 C5 0.7(6)
C3 C4 C5 C6 179.2(4)
C3 C4 C5 N4 -0.8(6)
C4 C5 C6 C7 -2.4(7)
C4 C5 C6 N1 178.8(4)
C4 C5 N4 C1 -0.2(6)
C4 C5 N4 Cu1 -178.7(3)
C5 C6 C7 N3 -179.2(4)
C5 C6 N1 N2 179.6(4)
C5 C6 N1 Cu1 0.6(4)
C6 C5 N4 C1 179.8(3)
C6 C5 N4 Cu1 1.3(5)
C6 C7 N3 C8 178.4(4)
C6 C7 N3 N2 -0.2(5)
C6 N1 N2 N3 -0.6(5)
C7 C6 N1 N2 0.5(5)
C7 C6 N1 Cu1 -178.4(3)
C8 C9 C10 C11 1.3(7)
C9 C8 C13 C12 -0.5(10)
C9 C8 N3 C7 1.5(6)
C9 C8 N3 N2 180.0(4)
C9 C10 C11 C12 -1.1(8)
C9 C10 C11 C14 179.3(4)
C10 C11 C12 C13 0.1(10)
C11 C12 C13 C8 0.7(12)
C13 C8 C9 C10 -0.5(7)
C13 C8 N3 C7 -178.2(5)
C13 C8 N3 N2 0.2(7)
C14 C11 C12 C13 179.7(6)
N1 C6 C7 N3 -0.2(5)
N1 N2 N3 C7 0.5(5)
N1 N2 N3 C8 -178.2(4)
N3 C8 C9 C10 179.7(4)
N3 C8 C13 C12 179.3(6)
N4 C1 C2 C3 -1.4(6)
N4 C5 C6 C7 177.5(4)
N4 C5 C6 N1 -1.3(6)
Cu1 N1 N2 N3 177.5(4)
